data_7003125
loop_
_publ_author_name
'Chandrasekhar, Vadapalli'
'Azhakar, Ramachandran'
'Senapati, Tapas'
'Thilagar, Pakkirisamy'
'Ghosh, Surajit'
'Verma, Sandeep'
'Boomishankar, Ramamoorthy'
'Steiner, Alexander'
'K\"ogerler, Paul'

_publ_section_title
;
 Synthesis, structure, magnetism and nuclease activity of tetranuclear
 copper(ii) phosphonates containing ancillary 2,2&#x2032;-bipyridine or
 1,10-phenanthroline ligands
;
_journal_issue 9
_journal_name_full 'Dalton Transactions'
_journal_page_first 1150
_journal_page_last 1160
_journal_paper_doi 10.1039/b712876b
_journal_year 2008
_chemical_formula_sum 'C52 H67 Cu4 N11 O22 P2'
_chemical_formula_weight 1514.27
_chemical_name_systematic
;
?
;
_space_group_IT_number 2
_symmetry_cell_setting triclinic
_symmetry_space_group_name_Hall '-P 1'
_symmetry_space_group_name_H-M 'P -1'
_atom_sites_solution_hydrogens geom
_atom_sites_solution_primary direct
_atom_sites_solution_secondary difmap
_audit_creation_method SHELXL-97
_cell_angle_alpha 81.0510(10)
_cell_angle_beta 87.4410(10)
_cell_angle_gamma 78.3510(10)
_cell_formula_units_Z 4
_cell_length_a 13.3151(10)
_cell_length_b 15.0690(11)
_cell_length_c 32.232(2)
_cell_measurement_temperature 100(2)
_cell_volume 6256.3(8)
_computing_structure_refinement 'SHELXL-97 (Sheldrick, 1997)'
_computing_structure_solution 'SHELXS-97 (Sheldrick, 1990)'
_diffrn_ambient_temperature 100(2)
_diffrn_measured_fraction_theta_full 0.989
_diffrn_measured_fraction_theta_max 0.989
_diffrn_measurement_device_type 'Bruker Smart Apex'
_diffrn_radiation_monochromator graphite
_diffrn_radiation_source 'fine-focus sealed tube'
_diffrn_radiation_type MoK\a
_diffrn_radiation_wavelength 0.71073
_diffrn_reflns_av_R_equivalents 0.0245
_diffrn_reflns_av_sigmaI/netI 0.0377
_diffrn_reflns_limit_h_max 15
_diffrn_reflns_limit_h_min -15
_diffrn_reflns_limit_k_max 17
_diffrn_reflns_limit_k_min -17
_diffrn_reflns_limit_l_max 38
_diffrn_reflns_limit_l_min -38
_diffrn_reflns_number 46469
_diffrn_reflns_theta_full 25.03
_diffrn_reflns_theta_max 25.03
_diffrn_reflns_theta_min 4.09
_exptl_absorpt_coefficient_mu 1.478
_exptl_absorpt_correction_T_max 1.000
_exptl_absorpt_correction_T_min 0.807
_exptl_absorpt_correction_type emprical
_exptl_absorpt_process_details SADABS
_exptl_crystal_colour blue
_exptl_crystal_density_diffrn 1.608
_exptl_crystal_density_method 'not measured'
_exptl_crystal_description Parellelopiped
_exptl_crystal_F_000 3112
_exptl_crystal_size_max 0.2
_exptl_crystal_size_mid 0.2
_exptl_crystal_size_min 0.2
_refine_diff_density_max 1.293
_refine_diff_density_min -0.963
_refine_diff_density_rms 0.117
_refine_ls_extinction_method none
_refine_ls_goodness_of_fit_ref 1.047
_refine_ls_hydrogen_treatment mixed
_refine_ls_matrix_type fullcycle
_refine_ls_number_parameters 1652
_refine_ls_number_reflns 21846
_refine_ls_number_restraints 1866
_refine_ls_restrained_S_all 1.099
_refine_ls_R_factor_all 0.0763
_refine_ls_R_factor_gt 0.0646
_refine_ls_shift/su_max 0.028
_refine_ls_shift/su_mean 0.000
_refine_ls_structure_factor_coef Fsqd
_refine_ls_weighting_details 'calc w=1/[\s^2^(Fo^2^)+(0.0906P)^2^+25.6735P] where P=(Fo^2^+2Fc^2^)/3'
_refine_ls_weighting_scheme calc
_refine_ls_wR_factor_gt 0.1749
_refine_ls_wR_factor_ref 0.1834
_reflns_number_gt 18154
_reflns_number_total 21846
_reflns_threshold_expression >2sigma(I)
_cod_data_source_file b712876b.txt
_cod_data_source_block compound3
_cod_depositor_comments
;
The following automatic conversions were performed:
'_symmetry_cell_setting' value 'Triclinic' changed to 'triclinic'
according to '/home/saulius/struct/CIF-dictionaries/cif_core.dic'
dictionary named 'cif_core.dic' version 2.4.1 from 2010-06-29.

Automatic conversion script
Id: cif_fix_enum 1527 2010-12-29 10:47:43Z saulius 
;
_cod_original_cell_volume 6256.4(8)
_cod_original_sg_symbol_H-M P-1
_cod_database_code 7003125

loop_
_symmetry_equiv_pos_as_xyz
'x, y, z'
'-x, -y, -z'

loop_
_atom_site_label
_atom_site_type_symbol
_atom_site_fract_x
_atom_site_fract_y
_atom_site_fract_z
_atom_site_U_iso_or_equiv
_atom_site_adp_type
_atom_site_occupancy
_atom_site_symmetry_multiplicity
_atom_site_calc_flag
_atom_site_refinement_flags
_atom_site_disorder_assembly
_atom_site_disorder_group
Cu1 Cu 0.85865(5) 0.65105(4) 0.653805(19) 0.02360(14) Uani 1 1 d . . .
Cu2 Cu 0.87990(5) 0.71984(4) 0.54228(2) 0.02568(15) Uani 1 1 d . . .
Cu3 Cu 0.65913(5) 0.92355(4) 0.640615(19) 0.02354(14) Uani 1 1 d . . .
Cu4 Cu 0.69287(5) 0.90191(5) 0.536014(19) 0.02591(15) Uani 1 1 d . . .
Cu5 Cu 0.66602(5) 0.90188(5) 0.81929(2) 0.03501(17) Uani 1 1 d . . .
Cu6 Cu 0.73205(7) 0.87375(8) 0.92717(3) 0.0606(3) Uani 1 1 d . . .
Cu7 Cu 0.85181(5) 0.61919(5) 0.82908(2) 0.03114(16) Uani 1 1 d . . .
Cu8 Cu 0.82837(7) 0.65397(8) 0.93387(3) 0.0627(3) Uani 1 1 d . . .
P1 P 0.65207(10) 0.74303(10) 0.60561(4) 0.0241(3) Uani 1 1 d U B .
P2 P 0.88459(10) 0.84410(9) 0.61209(4) 0.0233(3) Uani 1 1 d U . .
P3 P 0.64898(12) 0.70957(13) 0.87085(5) 0.0402(4) Uani 1 1 d U . .
P4 P 0.88129(11) 0.80847(11) 0.85223(4) 0.0315(3) Uani 1 1 d U . .
O1 O 0.9298(3) 0.7996(3) 0.57449(11) 0.0277(7) Uani 1 1 d U . .
O2 O 0.8798(3) 0.7750(2) 0.65225(11) 0.0249(7) Uani 1 1 d U . .
O3 O 0.7781(3) 0.9055(3) 0.60267(11) 0.0255(7) Uani 1 1 d U . .
O4 O 0.6329(3) 0.8003(2) 0.64181(11) 0.0254(7) Uani 1 1 d U . .
O5 O 0.6321(3) 0.8019(3) 0.56283(11) 0.0283(7) Uani 1 1 d U . .
O6 O 0.7607(3) 0.6835(2) 0.60819(11) 0.0258(7) Uani 1 1 d U . .
O7 O 0.7284(3) 0.6760(3) 0.70657(11) 0.0298(8) Uani 1 1 d . . .
O8 O 0.7431(3) 0.8843(3) 0.70215(11) 0.0287(7) Uani 1 1 d . . .
O9 O 0.7897(3) 0.8190(3) 0.50919(11) 0.0294(8) Uani 1 1 d . . .
H9 H 0.7940 0.8262 0.4794 0.035 Uiso 1 1 calc R . .
O10 O 0.7048(3) 0.6717(3) 0.83258(12) 0.0358(8) Uani 1 1 d U . .
O11 O 0.6448(3) 0.8121(3) 0.86784(13) 0.0421(10) Uani 1 1 d U . .
O12 O 0.6952(4) 0.6565(4) 0.91163(14) 0.0515(11) Uani 1 1 d U . .
O13 O 0.8897(3) 0.7041(3) 0.86237(12) 0.0344(8) Uani 1 1 d U . .
O14 O 0.8506(3) 0.8538(3) 0.89069(13) 0.0405(9) Uani 1 1 d U . .
O15 O 0.8103(3) 0.8495(3) 0.81448(11) 0.0315(8) Uani 1 1 d U . .
O16 O 0.6277(3) 0.8100(3) 0.77001(12) 0.0342(8) Uani 1 1 d . . .
O17 O 0.8626(3) 0.7065(3) 0.76590(11) 0.0310(8) Uani 1 1 d . . .
O18 O 0.7740(4) 0.7576(5) 0.96037(15) 0.0724(16) Uani 1 1 d . . .
H18 H 0.7679 0.7514 0.9901 0.087 Uiso 1 1 calc R . .
N1 N 0.8660(4) 0.5166(3) 0.65549(15) 0.0302(9) Uani 1 1 d U . .
N2 N 0.9825(3) 0.6021(3) 0.69032(14) 0.0286(9) Uani 1 1 d U . .
N3 N 0.8272(3) 0.6226(3) 0.51933(14) 0.0302(9) Uani 1 1 d U . .
N4 N 0.9831(3) 0.6083(3) 0.56677(14) 0.0279(9) Uani 1 1 d U . .
N5 N 0.5246(3) 0.9606(3) 0.66951(14) 0.0263(9) Uani 1 1 d U . .
N6 N 0.6488(3) 1.0602(3) 0.63207(14) 0.0283(9) Uani 1 1 d U . .
N7 N 0.5654(3) 0.9945(3) 0.54594(14) 0.0278(9) Uani 1 1 d U . .
N8 N 0.7414(3) 1.0181(3) 0.51289(13) 0.0278(9) Uani 1 1 d U . .
N9 N 0.5243(4) 0.9770(4) 0.82281(17) 0.0425(12) Uani 1 1 d U . .
N10 N 0.6834(4) 1.0138(4) 0.77872(16) 0.0398(11) Uani 1 1 d U . .
N11 N 0.5918(5) 0.9007(8) 0.9530(2) 0.103(3) Uani 1 1 d U . .
N12 N 0.6872(5) 1.0040(6) 0.8988(2) 0.073(2) Uani 1 1 d U . .
N13 N 0.9713(5) 0.6407(8) 0.9529(2) 0.102(3) Uani 1 1 d U . .
N14 N 0.8791(5) 0.5200(6) 0.9268(2) 0.076(2) Uani 1 1 d U . .
N15 N 0.9938(4) 0.5400(3) 0.83222(15) 0.0336(10) Uani 1 1 d U . .
N16 N 0.8237(4) 0.5104(4) 0.80694(16) 0.0384(11) Uani 1 1 d U . .
C1 C 0.5596(4) 0.6686(4) 0.61189(17) 0.0291(11) Uani 1 1 d U . .
H1 H 0.5796 0.6236 0.5917 0.035 Uiso 1 1 calc R A 1
C2 C 0.4478(10) 0.7257(9) 0.5995(4) 0.040(3) Uiso 0.518(8) 1 d PU B 1
H2A H 0.4283 0.7747 0.6172 0.048 Uiso 0.518(8) 1 calc PR B 1
H2B H 0.4487 0.7551 0.5698 0.048 Uiso 0.518(8) 1 calc PR B 1
C3 C 0.3667(11) 0.6634(10) 0.6053(5) 0.046(3) Uiso 0.518(8) 1 d PU B 1
H3A H 0.2972 0.7019 0.6010 0.055 Uiso 0.518(8) 1 calc PR B 1
H3B H 0.3788 0.6214 0.5841 0.055 Uiso 0.518(8) 1 calc PR B 1
C4 C 0.3722(11) 0.6090(10) 0.6481(5) 0.054(3) Uiso 0.518(8) 1 d PU B 1
H4A H 0.3214 0.5686 0.6504 0.064 Uiso 0.518(8) 1 calc PR B 1
H4B H 0.3527 0.6514 0.6690 0.064 Uiso 0.518(8) 1 calc PR B 1
C5 C 0.4776(11) 0.5502(10) 0.6590(5) 0.054(3) Uiso 0.518(8) 1 d PU B 1
H5A H 0.4965 0.5042 0.6397 0.065 Uiso 0.518(8) 1 calc PR B 1
H5B H 0.4772 0.5176 0.6881 0.065 Uiso 0.518(8) 1 calc PR B 1
C6 C 0.5555(9) 0.6151(8) 0.6544(4) 0.037(3) Uiso 0.518(8) 1 d PU B 1
H6A H 0.5373 0.6582 0.6750 0.044 Uiso 0.518(8) 1 calc PR B 1
H6B H 0.6246 0.5781 0.6614 0.044 Uiso 0.518(8) 1 calc PR B 1
C2' C 0.4513(10) 0.7178(9) 0.6179(4) 0.033(3) Uiso 0.482(8) 1 d PU B 2
H2'1 H 0.4310 0.7652 0.5933 0.040 Uiso 0.482(8) 1 calc PR B 2
H2'2 H 0.4471 0.7489 0.6430 0.040 Uiso 0.482(8) 1 calc PR B 2
C3' C 0.3771(11) 0.6505(10) 0.6235(5) 0.040(3) Uiso 0.482(8) 1 d PU B 2
H3'1 H 0.3910 0.6084 0.6503 0.048 Uiso 0.482(8) 1 calc PR B 2
H3'2 H 0.3056 0.6849 0.6245 0.048 Uiso 0.482(8) 1 calc PR B 2
C4' C 0.3895(11) 0.5959(10) 0.5877(4) 0.045(3) Uiso 0.482(8) 1 d PU B 2
H4'1 H 0.3668 0.6377 0.5615 0.054 Uiso 0.482(8) 1 calc PR B 2
H4'2 H 0.3443 0.5505 0.5929 0.054 Uiso 0.482(8) 1 calc PR B 2
C5' C 0.4984(11) 0.5462(10) 0.5815(5) 0.050(3) Uiso 0.482(8) 1 d PU B 2
H5'1 H 0.5025 0.5143 0.5567 0.060 Uiso 0.482(8) 1 calc PR B 2
H5'2 H 0.5197 0.4997 0.6064 0.060 Uiso 0.482(8) 1 calc PR B 2
C6' C 0.5702(11) 0.6149(9) 0.5751(4) 0.042(3) Uiso 0.482(8) 1 d PU B 2
H6'1 H 0.6420 0.5819 0.5728 0.050 Uiso 0.482(8) 1 calc PR B 2
H6'2 H 0.5531 0.6577 0.5487 0.050 Uiso 0.482(8) 1 calc PR B 2
C7 C 0.9725(4) 0.9163(4) 0.62139(17) 0.0273(10) Uani 1 1 d U . .
H7 H 0.9668 0.9669 0.5970 0.033 Uiso 1 1 calc R . .
C8 C 1.0846(4) 0.8651(4) 0.62272(19) 0.0314(11) Uani 1 1 d U . .
H8A H 1.0947 0.8169 0.6476 0.038 Uiso 1 1 calc R . .
H8B H 1.1009 0.8351 0.5973 0.038 Uiso 1 1 calc R . .
C9 C 1.1567(4) 0.9311(4) 0.6247(2) 0.0355(12) Uani 1 1 d U . .
H9A H 1.1504 0.9766 0.5988 0.043 Uiso 1 1 calc R . .
H9B H 1.2284 0.8967 0.6265 0.043 Uiso 1 1 calc R . .
C10 C 1.1310(5) 0.9807(5) 0.6628(2) 0.0414(13) Uani 1 1 d U . .
H10A H 1.1460 0.9360 0.6888 0.050 Uiso 1 1 calc R . .
H10B H 1.1750 1.0266 0.6623 0.050 Uiso 1 1 calc R . .
C11 C 1.0193(5) 1.0283(4) 0.6635(2) 0.0400(13) Uani 1 1 d U . .
H11A H 1.0063 1.0782 0.6393 0.048 Uiso 1 1 calc R . .
H11B H 1.0044 1.0560 0.6895 0.048 Uiso 1 1 calc R . .
C12 C 0.9480(4) 0.9615(4) 0.66131(18) 0.0322(11) Uani 1 1 d U . .
H12A H 0.8758 0.9947 0.6609 0.039 Uiso 1 1 calc R . .
H12B H 0.9572 0.9138 0.6864 0.039 Uiso 1 1 calc R . .
C20 C 0.8018(5) 0.4795(4) 0.6358(2) 0.0421(14) Uani 1 1 d U . .
H20 H 0.7467 0.5188 0.6204 0.051 Uiso 1 1 calc R . .
C21 C 0.8133(5) 0.3864(5) 0.6374(3) 0.0524(17) Uani 1 1 d U . .
H21 H 0.7664 0.3617 0.6234 0.063 Uiso 1 1 calc R . .
C22 C 0.8928(6) 0.3300(5) 0.6593(2) 0.0508(16) Uani 1 1 d U . .
H22 H 0.9023 0.2655 0.6604 0.061 Uiso 1 1 calc R . .
C23 C 0.9599(5) 0.3673(4) 0.6800(2) 0.0466(15) Uani 1 1 d U . .
H23 H 1.0151 0.3289 0.6957 0.056 Uiso 1 1 calc R . .
C24 C 0.9446(5) 0.4613(4) 0.67719(18) 0.0347(12) Uani 1 1 d U . .
C25 C 1.0126(5) 0.5100(4) 0.69583(18) 0.0350(12) Uani 1 1 d U . .
C26 C 1.1045(5) 0.4671(5) 0.7157(2) 0.0461(14) Uani 1 1 d U . .
H26 H 1.1252 0.4023 0.7195 0.055 Uiso 1 1 calc R . .
C27 C 1.1644(5) 0.5200(5) 0.7298(2) 0.0469(15) Uani 1 1 d U . .
H27 H 1.2278 0.4920 0.7429 0.056 Uiso 1 1 calc R . .
C28 C 1.1330(5) 0.6132(5) 0.72494(19) 0.0401(13) Uani 1 1 d U . .
H28 H 1.1736 0.6504 0.7349 0.048 Uiso 1 1 calc R . .
C29 C 1.0408(4) 0.6522(4) 0.70521(17) 0.0337(12) Uani 1 1 d U . .
H29 H 1.0181 0.7168 0.7022 0.040 Uiso 1 1 calc R . .
C30 C 0.7433(4) 0.6375(4) 0.49575(18) 0.0355(12) Uani 1 1 d U . .
H30 H 0.7093 0.6990 0.4870 0.043 Uiso 1 1 calc R . .
C31 C 0.7043(5) 0.5682(5) 0.4838(2) 0.0455(15) Uani 1 1 d U . .
H31 H 0.6450 0.5810 0.4669 0.055 Uiso 1 1 calc R . .
C32 C 0.7531(6) 0.4801(5) 0.4968(2) 0.0497(16) Uani 1 1 d U . .
H32 H 0.7272 0.4307 0.4891 0.060 Uiso 1 1 calc R . .
C33 C 0.8404(5) 0.4620(5) 0.5213(2) 0.0431(14) Uani 1 1 d U . .
H33 H 0.8745 0.4008 0.5306 0.052 Uiso 1 1 calc R . .
C34 C 0.8762(4) 0.5358(4) 0.53182(17) 0.0310(11) Uani 1 1 d U . .
C35 C 0.9675(4) 0.5273(4) 0.55763(17) 0.0295(11) Uani 1 1 d U . .
C36 C 1.0319(5) 0.4453(4) 0.5720(2) 0.0395(13) Uani 1 1 d U . .
H36 H 1.0189 0.3891 0.5657 0.047 Uiso 1 1 calc R . .
C37 C 1.1157(5) 0.4462(5) 0.5958(2) 0.0454(14) Uani 1 1 d U . .
H37 H 1.1610 0.3907 0.6061 0.054 Uiso 1 1 calc R . .
C38 C 1.1325(5) 0.5293(5) 0.6042(2) 0.0415(13) Uani 1 1 d U . .
H38 H 1.1899 0.5315 0.6202 0.050 Uiso 1 1 calc R . .
C39 C 1.0657(4) 0.6081(4) 0.58925(17) 0.0324(11) Uani 1 1 d U . .
H39 H 1.0782 0.6649 0.5950 0.039 Uiso 1 1 calc R . .
C40 C 0.4674(4) 0.9035(4) 0.68926(17) 0.0312(11) Uani 1 1 d U . .
H40 H 0.4886 0.8397 0.6883 0.037 Uiso 1 1 calc R . .
C41 C 0.3786(4) 0.9335(4) 0.71109(19) 0.0355(12) Uani 1 1 d U . .
H41 H 0.3402 0.8909 0.7253 0.043 Uiso 1 1 calc R . .
C42 C 0.3466(4) 1.0253(4) 0.7120(2) 0.0380(13) Uani 1 1 d U . .
H42 H 0.2854 1.0474 0.7266 0.046 Uiso 1 1 calc R . .
C43 C 0.4040(4) 1.0853(4) 0.6915(2) 0.0365(12) Uani 1 1 d U . .
H43 H 0.3826 1.1493 0.6916 0.044 Uiso 1 1 calc R . .
C44 C 0.4941(4) 1.0511(4) 0.67054(18) 0.0314(11) Uani 1 1 d U . .
C45 C 0.5625(4) 1.1078(4) 0.64806(18) 0.0313(11) Uani 1 1 d U . .
C46 C 0.5425(5) 1.2027(4) 0.6429(2) 0.0447(14) Uani 1 1 d U . .
H46 H 0.4813 1.2351 0.6541 0.054 Uiso 1 1 calc R . .
C47 C 0.6121(5) 1.2495(5) 0.6213(2) 0.0479(15) Uani 1 1 d U . .
H47 H 0.5991 1.3146 0.6173 0.057 Uiso 1 1 calc R . .
C48 C 0.7010(5) 1.2008(4) 0.6055(2) 0.0425(14) Uani 1 1 d U . .
H48 H 0.7503 1.2317 0.5907 0.051 Uiso 1 1 calc R . .
C49 C 0.7169(4) 1.1062(4) 0.61167(18) 0.0329(12) Uani 1 1 d U . .
H49 H 0.7782 1.0727 0.6010 0.039 Uiso 1 1 calc R . .
C50 C 0.4786(4) 0.9749(4) 0.56438(17) 0.0306(11) Uani 1 1 d U . .
H50 H 0.4738 0.9126 0.5726 0.037 Uiso 1 1 calc R . .
C51 C 0.3959(4) 1.0427(4) 0.57174(18) 0.0366(12) Uani 1 1 d U . .
H51 H 0.3354 1.0270 0.5851 0.044 Uiso 1 1 calc R . .
C52 C 0.4022(4) 1.1326(5) 0.5596(2) 0.0400(13) Uani 1 1 d U . .
H52 H 0.3467 1.1801 0.5651 0.048 Uiso 1 1 calc R . .
C53 C 0.4902(5) 1.1537(4) 0.53928(19) 0.0366(12) Uani 1 1 d U . .
H53 H 0.4949 1.2156 0.5295 0.044 Uiso 1 1 calc R . .
C54 C 0.5714(4) 1.0826(4) 0.53347(16) 0.0286(11) Uani 1 1 d U . .
C55 C 0.6727(4) 1.0967(4) 0.51454(17) 0.0291(11) Uani 1 1 d U . .
C56 C 0.6966(5) 1.1815(4) 0.50202(19) 0.0361(12) Uani 1 1 d U . .
H56 H 0.6464 1.2358 0.5027 0.043 Uiso 1 1 calc R . .
C57 C 0.7960(5) 1.1857(4) 0.4883(2) 0.0394(13) Uani 1 1 d U . .
H57 H 0.8149 1.2433 0.4797 0.047 Uiso 1 1 calc R . .
C58 C 0.8667(5) 1.1061(4) 0.48717(19) 0.0372(12) Uani 1 1 d U . .
H58 H 0.9353 1.1079 0.4781 0.045 Uiso 1 1 calc R . .
C59 C 0.8366(4) 1.0235(4) 0.49945(17) 0.0321(11) Uani 1 1 d U . .
H59 H 0.8854 0.9684 0.4983 0.039 Uiso 1 1 calc R . .
C60 C 0.5179(5) 0.6962(7) 0.8693(3) 0.064(2) Uani 1 1 d U . .
H60 H 0.4862 0.7414 0.8451 0.077 Uiso 1 1 calc R . .
C61 C 0.4570(5) 0.7236(7) 0.9086(3) 0.067(2) Uani 1 1 d U . .
H61A H 0.4678 0.7843 0.9134 0.081 Uiso 1 1 calc R . .
H61B H 0.4819 0.6784 0.9335 0.081 Uiso 1 1 calc R . .
C62 C 0.3414(7) 0.7276(9) 0.9030(4) 0.094(3) Uani 1 1 d U . .
H62 H 0.2889 0.7800 0.9046 0.113 Uiso 1 1 calc R . .
C63 C 0.3257(8) 0.6436(9) 0.8951(4) 0.109(4) Uani 1 1 d U . .
H63A H 0.2515 0.6476 0.8912 0.131 Uiso 1 1 calc R . .
H63B H 0.3475 0.5967 0.9198 0.131 Uiso 1 1 calc R . .
C64 C 0.3852(7) 0.6129(9) 0.8556(4) 0.104(4) Uani 1 1 d U . .
H64A H 0.3605 0.6569 0.8303 0.125 Uiso 1 1 calc R . .
H64B H 0.3739 0.5517 0.8518 0.125 Uiso 1 1 calc R . .
C65 C 0.5035(8) 0.6090(9) 0.8617(4) 0.104(3) Uani 1 1 d U . .
H65A H 0.5293 0.5617 0.8858 0.125 Uiso 1 1 calc R . .
H65B H 0.5425 0.5926 0.8362 0.125 Uiso 1 1 calc R . .
C66 C 1.0081(5) 0.8299(5) 0.83759(19) 0.0380(13) Uani 1 1 d U . .
H66 H 1.0563 0.7895 0.8588 0.046 Uiso 1 1 calc R . .
C67 C 1.0464(5) 0.8046(5) 0.79436(18) 0.0373(12) Uani 1 1 d U . .
H67A H 1.0441 0.7396 0.7936 0.045 Uiso 1 1 calc R . .
H67B H 1.0009 0.8429 0.7722 0.045 Uiso 1 1 calc R . .
C68 C 1.1556(5) 0.8193(6) 0.7859(2) 0.0528(17) Uani 1 1 d U . .
H68A H 1.2021 0.7755 0.8061 0.063 Uiso 1 1 calc R . .
H68B H 1.1772 0.8067 0.7573 0.063 Uiso 1 1 calc R . .
C69 C 1.1650(6) 0.9144(6) 0.7897(2) 0.0569(17) Uani 1 1 d U . .
H69A H 1.1246 0.9578 0.7674 0.068 Uiso 1 1 calc R . .
H69B H 1.2377 0.9201 0.7856 0.068 Uiso 1 1 calc R . .
C70 C 1.1271(6) 0.9399(6) 0.8325(2) 0.0536(16) Uani 1 1 d U . .
H70A H 1.1302 1.0047 0.8333 0.064 Uiso 1 1 calc R . .
H70B H 1.1720 0.9011 0.8548 0.064 Uiso 1 1 calc R . .
C71 C 1.0162(5) 0.9260(5) 0.8406(2) 0.0491(15) Uani 1 1 d U . .
H71A H 0.9934 0.9401 0.8690 0.059 Uiso 1 1 calc R . .
H71B H 0.9705 0.9688 0.8198 0.059 Uiso 1 1 calc R . .
C80 C 0.4483(5) 0.9529(5) 0.8472(2) 0.0497(16) Uani 1 1 d U . .
H80 H 0.4592 0.8944 0.8641 0.060 Uiso 1 1 calc R . .
C81 C 0.3533(5) 1.0107(6) 0.8486(3) 0.061(2) Uani 1 1 d U . .
H81 H 0.3004 0.9925 0.8666 0.073 Uiso 1 1 calc R . .
C82 C 0.3368(6) 1.0943(6) 0.8236(3) 0.068(2) Uani 1 1 d U . .
H82 H 0.2717 1.1341 0.8239 0.081 Uiso 1 1 calc R . .
C83 C 0.4139(6) 1.1206(6) 0.7983(3) 0.0589(19) Uani 1 1 d U . .
H83 H 0.4034 1.1786 0.7809 0.071 Uiso 1 1 calc R . .
C84 C 0.5086(5) 1.0602(5) 0.7985(2) 0.0474(16) Uani 1 1 d U . .
C85 C 0.5987(5) 1.0818(5) 0.7740(2) 0.0461(15) Uani 1 1 d U . .
C86 C 0.6013(6) 1.1647(5) 0.7489(2) 0.0565(18) Uani 1 1 d U . .
H86 H 0.5413 1.2114 0.7454 0.068 Uiso 1 1 calc R . .
C87 C 0.6920(6) 1.1790(5) 0.7288(2) 0.0568(18) Uani 1 1 d U . .
H87 H 0.6950 1.2357 0.7117 0.068 Uiso 1 1 calc R . .
C88 C 0.7781(6) 1.1099(5) 0.7340(2) 0.0505(16) Uani 1 1 d U . .
H88 H 0.8413 1.1182 0.7206 0.061 Uiso 1 1 calc R . .
C89 C 0.7699(5) 1.0287(5) 0.75893(19) 0.0419(14) Uani 1 1 d U . .
H89 H 0.8289 0.9809 0.7622 0.050 Uiso 1 1 calc R . .
C90 C 0.5504(8) 0.8412(13) 0.9786(3) 0.131(5) Uani 1 1 d U . .
H90 H 0.5898 0.7822 0.9881 0.157 Uiso 1 1 calc R . .
C91 C 0.4452(10) 0.8654(15) 0.9922(4) 0.160(6) Uani 1 1 d U . .
H91 H 0.4144 0.8246 1.0118 0.192 Uiso 1 1 calc R . .
C92 C 0.3908(8) 0.9514(15) 0.9752(4) 0.156(7) Uani 1 1 d U . .
H92 H 0.3205 0.9686 0.9827 0.188 Uiso 1 1 calc R . .
C93 C 0.4332(7) 1.0096(14) 0.9490(4) 0.158(6) Uani 1 1 d U . .
H93 H 0.3939 1.0678 0.9381 0.189 Uiso 1 1 calc R . .
C94 C 0.5363(7) 0.9856(11) 0.9375(3) 0.115(4) Uani 1 1 d U . .
C95 C 0.5912(7) 1.0460(9) 0.9080(3) 0.100(4) Uani 1 1 d U . .
C96 C 0.5536(8) 1.1384(9) 0.8912(4) 0.112(5) Uani 1 1 d U . .
H96 H 0.4864 1.1687 0.8977 0.134 Uiso 1 1 calc R . .
C97 C 0.6177(12) 1.1826(10) 0.8653(5) 0.128(5) Uani 1 1 d U . .
H97 H 0.5938 1.2447 0.8533 0.153 Uiso 1 1 calc R . .
C98 C 0.7121(10) 1.1417(8) 0.8563(4) 0.102(4) Uani 1 1 d U . .
H98 H 0.7560 1.1738 0.8386 0.122 Uiso 1 1 calc R . .
C99 C 0.7445(8) 1.0525(6) 0.8733(3) 0.075(2) Uani 1 1 d U . .
H99 H 0.8120 1.0231 0.8665 0.090 Uiso 1 1 calc R . .
C100 C 1.0085(8) 0.7077(12) 0.9645(3) 0.119(5) Uani 1 1 d U . .
H100 H 0.9660 0.7666 0.9641 0.142 Uiso 1 1 calc R . .
C101 C 1.1102(9) 0.6925(14) 0.9772(3) 0.146(6) Uani 1 1 d U . .
H101 H 1.1378 0.7407 0.9851 0.175 Uiso 1 1 calc R . .
C102 C 1.1675(8) 0.6092(13) 0.9780(3) 0.137(6) Uani 1 1 d U . .
H102 H 1.2359 0.5983 0.9876 0.165 Uiso 1 1 calc R . .
C103 C 1.1314(7) 0.5369(12) 0.9654(3) 0.133(5) Uani 1 1 d U . .
H103 H 1.1745 0.4783 0.9657 0.159 Uiso 1 1 calc R . .
C104 C 1.0283(6) 0.5536(9) 0.9520(3) 0.099(4) Uani 1 1 d U . .
C105 C 0.9752(7) 0.4900(9) 0.9377(3) 0.096(3) Uani 1 1 d U . .
C106 C 1.0255(9) 0.3972(9) 0.9346(3) 0.099(4) Uani 1 1 d U . .
H106 H 1.0952 0.3740 0.9420 0.119 Uiso 1 1 calc R . .
C107 C 0.9674(9) 0.3464(9) 0.9206(3) 0.102(4) Uani 1 1 d U . .
H107 H 0.9979 0.2849 0.9178 0.122 Uiso 1 1 calc R . .
C108 C 0.8673(10) 0.3764(9) 0.9101(3) 0.104(4) Uani 1 1 d U . .
H108 H 0.8287 0.3369 0.9008 0.125 Uiso 1 1 calc R . .
C109 C 0.8231(8) 0.4673(7) 0.9136(3) 0.077(2) Uani 1 1 d U . .
H109 H 0.7534 0.4910 0.9064 0.092 Uiso 1 1 calc R . .
C110 C 1.0776(5) 0.5601(5) 0.84687(19) 0.0401(13) Uani 1 1 d U . .
H110 H 1.0728 0.6178 0.8560 0.048 Uiso 1 1 calc R . .
C111 C 1.1718(5) 0.4993(5) 0.8492(2) 0.0469(15) Uani 1 1 d U . .
H111 H 1.2302 0.5158 0.8594 0.056 Uiso 1 1 calc R . .
C112 C 1.1793(5) 0.4161(6) 0.8365(2) 0.0544(17) Uani 1 1 d U . .
H112 H 1.2430 0.3739 0.8377 0.065 Uiso 1 1 calc R . .
C113 C 1.0932(5) 0.3939(5) 0.8218(2) 0.0496(15) Uani 1 1 d U . .
H113 H 1.0963 0.3358 0.8133 0.060 Uiso 1 1 calc R . .
C114 C 1.0021(5) 0.4579(4) 0.81976(19) 0.0389(13) Uani 1 1 d U . .
C115 C 0.9046(5) 0.4416(5) 0.8047(2) 0.0426(14) Uani 1 1 d U . .
C116 C 0.8951(7) 0.3626(5) 0.7898(3) 0.0630(19) Uani 1 1 d U . .
H116 H 0.9531 0.3146 0.7884 0.076 Uiso 1 1 calc R . .
C117 C 0.8009(7) 0.3543(6) 0.7771(3) 0.066(2) Uani 1 1 d U . .
H117 H 0.7928 0.3001 0.7671 0.079 Uiso 1 1 calc R . .
C118 C 0.7181(6) 0.4249(6) 0.7790(3) 0.0630(19) Uani 1 1 d U . .
H118 H 0.6524 0.4204 0.7703 0.076 Uiso 1 1 calc R . .
C119 C 0.7321(5) 0.5016(5) 0.7938(2) 0.0481(15) Uani 1 1 d U . .
H119 H 0.6751 0.5507 0.7948 0.058 Uiso 1 1 calc R . .
N30 N 0.0075(4) 0.7885(3) 0.45215(15) 0.0375(11) Uani 1 1 d DU . .
O31 O 0.0720(4) 0.7710(4) 0.42433(16) 0.0643(14) Uani 1 1 d DU . .
O32 O -0.0618(4) 0.8591(3) 0.44631(16) 0.0643(14) Uani 1 1 d DU . .
O33 O 0.0126(3) 0.7371(3) 0.48614(12) 0.0360(8) Uani 1 1 d DU . .
N40 N 0.5605(8) 0.4461(7) 0.5450(3) 0.049(3) Uani 0.50 1 d PDU C -1
O41 O 0.5584(6) 0.3702(6) 0.5310(3) 0.0384(18) Uani 0.50 1 d PDU C -1
O42 O 0.6198(8) 0.4504(7) 0.5729(3) 0.057(2) Uani 0.50 1 d PDU C -1
O43 O 0.4967(8) 0.5185(7) 0.5321(4) 0.068(3) Uani 0.50 1 d PDU C -1
N50 N 0.3465(7) 0.3279(7) 0.7102(3) 0.059(2) Uiso 0.676(9) 1 d PDU D 1
O51 O 0.4248(7) 0.3412(7) 0.7185(3) 0.085(3) Uiso 0.676(9) 1 d PDU D 1
O52 O 0.2936(8) 0.2985(7) 0.7393(3) 0.093(3) Uiso 0.676(9) 1 d PDU D 1
O53 O 0.3111(10) 0.3377(9) 0.6721(3) 0.107(4) Uiso 0.676(9) 1 d PDU D 1
N50' N 0.356(3) 0.365(3) 0.6243(12) 0.172(16) Uiso 0.324(9) 1 d PDU D 2
O51' O 0.428(3) 0.388(3) 0.6023(12) 0.194(16) Uiso 0.324(9) 1 d PDU D 2
O52' O 0.319(5) 0.303(4) 0.6146(19) 0.31(3) Uiso 0.324(9) 1 d PDU D 2
O53' O 0.349(3) 0.393(3) 0.6592(11) 0.180(14) Uiso 0.324(9) 1 d PDU D 2
N60 N 0.4556(6) 0.6705(7) 0.7565(3) 0.040(3) Uani 0.50 1 d PDU E 1
O61 O 0.4430(7) 0.7534(6) 0.7591(3) 0.049(2) Uani 0.50 1 d PDU E 1
O62 O 0.3781(8) 0.6361(9) 0.7567(4) 0.072(4) Uani 0.50 1 d PDU E 1
O63 O 0.5441(6) 0.6234(7) 0.7554(3) 0.052(2) Uani 0.50 1 d PDU E 1
N60' N 0.4815(9) 0.6339(8) 0.7371(4) 0.068(4) Uani 0.50 1 d PDU F 2
O61' O 0.4763(10) 0.7144(7) 0.7415(4) 0.078(4) Uani 0.50 1 d PDU F 2
O62' O 0.4005(8) 0.6026(9) 0.7421(4) 0.078(4) Uani 0.50 1 d PDU F 2
O63' O 0.5650(8) 0.5857(9) 0.7269(5) 0.089(4) Uani 0.50 1 d PDU F 2
N70 N 1.0109(8) 0.1534(7) 0.7806(3) 0.071(3) Uiso 0.706(7) 1 d PDU G 1
O71 O 1.0895(8) 0.1836(8) 0.7930(3) 0.100(3) Uiso 0.706(7) 1 d PDU G 1
O72 O 0.9454(8) 0.1405(8) 0.8060(3) 0.101(3) Uiso 0.706(7) 1 d PDU G 1
O73 O 1.0020(8) 0.1519(7) 0.7455(3) 0.087(3) Uiso 0.706(7) 1 d PDU G 1
N70' N 0.9722(19) 0.161(2) 0.8587(6) 0.093(8) Uiso 0.294(7) 1 d PDU G 2
O71' O 1.053(2) 0.176(3) 0.8396(10) 0.165(14) Uiso 0.294(7) 1 d PDU G 2
O72' O 0.9032(19) 0.1514(19) 0.8354(8) 0.106(8) Uiso 0.294(7) 1 d PDU G 2
O73' O 0.9707(13) 0.1341(12) 0.8956(5) 0.055(4) Uiso 0.294(7) 1 d PDU G 2
N80 N 0.2801(11) 0.2703(9) 0.9290(4) 0.088(4) Uiso 0.585(8) 1 d PDU H 1
O81 O 0.3073(9) 0.3404(7) 0.9344(3) 0.080(3) Uiso 0.585(8) 1 d PDU H 1
O82 O 0.2244(11) 0.2292(9) 0.9531(4) 0.102(4) Uiso 0.585(8) 1 d PDU H 1
O83 O 0.3055(10) 0.2336(9) 0.8959(4) 0.094(4) Uiso 0.585(8) 1 d PDU H 1
N80' N 0.203(2) 0.1450(17) 0.9305(9) 0.137(10) Uiso 0.415(8) 1 d PDU H 2
O81' O 0.1642(16) 0.0788(14) 0.9264(6) 0.109(6) Uiso 0.415(8) 1 d PDU H 2
O82' O 0.180(4) 0.182(3) 0.9622(11) 0.31(2) Uiso 0.415(8) 1 d PDU H 2
O83' O 0.217(3) 0.197(2) 0.8972(10) 0.243(16) Uiso 0.415(8) 1 d PDU H 2
O19 O 0.8258(7) 0.9435(8) 0.9743(3) 0.130(3) Uani 1 1 d . . .
O20 O 0.1919(5) 1.2093(5) 0.6108(3) 0.103(2) Uani 1 1 d . . .
O21 O 0.192(2) 0.2313(19) 0.7208(9) 0.184(9) Uiso 0.50 1 d PU . .
O21' O 0.1609(9) 0.2021(8) 0.6962(4) 0.061(2) Uiso 0.50 1 d PU . .
O22 O 0.8161(13) 0.1446(12) 0.9552(5) 0.110(5) Uiso 0.50 1 d P . .
O22' O 0.4548(9) 0.3770(8) 0.8715(4) 0.064(3) Uiso 0.50 1 d P . .
O23 O 0.4328(8) 0.4288(7) 0.7863(3) 0.051(2) Uiso 0.50 1 d P . .
O23' O 0.5688(15) 0.4107(13) 0.6894(6) 0.127(5) Uiso 0.50 1 d P . .
O24 O 0.616(2) 0.370(2) 0.9292(9) 0.173(8) Uiso 0.50 1 d PU . .
O24' O 0.648(2) 0.3052(18) 0.9361(8) 0.155(7) Uiso 0.50 1 d PU . .
O25 N 0.579(2) 0.4249(18) 0.9878(8) 0.084 Uiso 0.33 1 d P . .
O25' O 0.6436(14) 0.5828(12) 0.9930(6) 0.064 Uiso 0.33 1 d PU . .
O25" O 0.6236(16) 0.5432(14) 0.9810(6) 0.079 Uiso 0.33 1 d PU . .

loop_
_atom_site_aniso_label
_atom_site_aniso_U_11
_atom_site_aniso_U_22
_atom_site_aniso_U_33
_atom_site_aniso_U_23
_atom_site_aniso_U_13
_atom_site_aniso_U_12
Cu1 0.0194(3) 0.0257(3) 0.0267(3) -0.0063(2) 0.0000(2) -0.0050(2)
Cu2 0.0220(3) 0.0300(3) 0.0275(3) -0.0099(2) 0.0023(2) -0.0073(2)
Cu3 0.0184(3) 0.0277(3) 0.0250(3) -0.0073(2) -0.0005(2) -0.0033(2)
Cu4 0.0197(3) 0.0334(3) 0.0258(3) -0.0068(2) 0.0006(2) -0.0063(2)
Cu5 0.0259(3) 0.0470(4) 0.0325(3) -0.0143(3) -0.0031(3) -0.0011(3)
Cu6 0.0336(4) 0.1072(8) 0.0419(4) -0.0275(5) 0.0091(3) -0.0059(4)
Cu7 0.0211(3) 0.0421(4) 0.0299(3) -0.0018(3) -0.0027(2) -0.0078(3)
Cu8 0.0362(4) 0.1103(8) 0.0321(4) 0.0109(4) -0.0012(3) -0.0089(4)
P1 0.0191(6) 0.0316(7) 0.0236(6) -0.0073(5) 0.0008(5) -0.0077(5)
P2 0.0176(6) 0.0277(6) 0.0268(6) -0.0088(5) 0.0002(5) -0.0060(5)
P3 0.0225(7) 0.0649(10) 0.0347(7) -0.0064(7) 0.0032(6) -0.0135(7)
P4 0.0216(6) 0.0477(8) 0.0268(6) -0.0101(6) 0.0009(5) -0.0078(6)
O1 0.0211(17) 0.0339(19) 0.0324(18) -0.0132(15) 0.0039(14) -0.0104(14)
O2 0.0194(16) 0.0284(18) 0.0284(17) -0.0087(14) -0.0019(13) -0.0048(14)
O3 0.0180(16) 0.0330(19) 0.0262(17) -0.0079(14) 0.0004(13) -0.0043(14)
O4 0.0186(16) 0.0303(18) 0.0282(17) -0.0076(14) 0.0011(13) -0.0046(14)
O5 0.0216(17) 0.039(2) 0.0273(17) -0.0052(15) -0.0015(13) -0.0112(15)
O6 0.0213(17) 0.0313(18) 0.0271(17) -0.0111(14) 0.0016(13) -0.0061(14)
O7 0.0231(17) 0.038(2) 0.0298(18) -0.0065(15) -0.0014(14) -0.0073(15)
O8 0.0258(18) 0.0334(19) 0.0289(17) -0.0112(15) -0.0051(14) -0.0050(15)
O9 0.0265(18) 0.035(2) 0.0261(17) -0.0082(15) 0.0013(14) -0.0030(15)
O10 0.0222(18) 0.049(2) 0.036(2) -0.0063(17) 0.0002(15) -0.0086(16)
O11 0.027(2) 0.066(3) 0.033(2) -0.0116(19) 0.0028(15) -0.0070(18)
O12 0.040(2) 0.078(3) 0.034(2) 0.002(2) 0.0026(18) -0.016(2)
O13 0.0248(18) 0.051(2) 0.0282(18) -0.0066(16) -0.0040(14) -0.0081(16)
O14 0.028(2) 0.062(3) 0.035(2) -0.0147(18) 0.0023(16) -0.0106(18)
O15 0.0259(18) 0.040(2) 0.0282(18) -0.0092(15) 0.0016(14) -0.0032(15)
O16 0.0293(19) 0.046(2) 0.0287(18) -0.0115(16) 0.0010(15) -0.0066(16)
O17 0.0229(18) 0.043(2) 0.0256(17) -0.0028(15) -0.0008(14) -0.0049(15)
O18 0.066(3) 0.126(5) 0.032(2) -0.004(3) -0.001(2) -0.040(3)
N1 0.028(2) 0.029(2) 0.035(2) -0.0064(18) 0.0075(18) -0.0084(18)
N2 0.025(2) 0.032(2) 0.029(2) -0.0074(18) -0.0018(17) -0.0005(18)
N3 0.027(2) 0.039(3) 0.028(2) -0.0129(18) 0.0067(17) -0.0112(19)
N4 0.023(2) 0.033(2) 0.029(2) -0.0085(18) 0.0070(17) -0.0082(18)
N5 0.019(2) 0.031(2) 0.029(2) -0.0093(17) -0.0027(16) -0.0021(17)
N6 0.028(2) 0.030(2) 0.029(2) -0.0089(17) -0.0044(17) -0.0071(18)
N7 0.019(2) 0.039(2) 0.027(2) -0.0082(18) -0.0023(16) -0.0067(18)
N8 0.020(2) 0.038(2) 0.026(2) -0.0071(18) 0.0004(16) -0.0049(18)
N9 0.029(2) 0.055(3) 0.047(3) -0.028(2) -0.006(2) 0.000(2)
N10 0.040(3) 0.040(3) 0.040(3) -0.015(2) -0.013(2) -0.001(2)
N11 0.034(3) 0.229(10) 0.067(4) -0.093(6) 0.016(3) -0.026(5)
N12 0.045(3) 0.108(5) 0.071(4) -0.067(4) -0.020(3) 0.014(3)
N13 0.037(4) 0.215(10) 0.034(3) 0.037(4) -0.003(3) -0.021(5)
N14 0.045(4) 0.119(6) 0.043(3) 0.033(4) 0.008(3) -0.001(4)
N15 0.026(2) 0.044(3) 0.031(2) 0.0014(19) -0.0016(18) -0.010(2)
N16 0.029(2) 0.044(3) 0.043(3) -0.004(2) -0.008(2) -0.010(2)
C1 0.025(3) 0.037(3) 0.029(2) -0.012(2) 0.005(2) -0.011(2)
C7 0.021(2) 0.031(3) 0.032(3) -0.008(2) -0.0015(19) -0.007(2)
C8 0.022(2) 0.034(3) 0.041(3) -0.006(2) 0.000(2) -0.011(2)
C9 0.021(3) 0.041(3) 0.047(3) -0.007(2) -0.003(2) -0.010(2)
C10 0.035(3) 0.047(3) 0.048(3) -0.009(3) -0.007(3) -0.020(3)
C11 0.037(3) 0.043(3) 0.047(3) -0.018(3) -0.004(2) -0.014(3)
C12 0.024(3) 0.038(3) 0.038(3) -0.015(2) -0.004(2) -0.006(2)
C20 0.030(3) 0.039(3) 0.063(4) -0.016(3) 0.003(3) -0.014(2)
C21 0.042(4) 0.038(3) 0.085(5) -0.019(3) 0.008(3) -0.019(3)
C22 0.058(4) 0.027(3) 0.070(4) -0.011(3) 0.011(3) -0.014(3)
C23 0.048(4) 0.031(3) 0.055(4) 0.000(3) 0.002(3) -0.001(3)
C24 0.033(3) 0.031(3) 0.037(3) -0.001(2) 0.004(2) -0.003(2)
C25 0.033(3) 0.036(3) 0.034(3) -0.006(2) 0.002(2) 0.000(2)
C26 0.041(3) 0.039(3) 0.053(4) -0.004(3) -0.008(3) 0.003(3)
C27 0.031(3) 0.053(4) 0.050(3) -0.007(3) -0.013(3) 0.010(3)
C28 0.030(3) 0.052(4) 0.038(3) -0.015(3) -0.008(2) 0.000(3)
C29 0.028(3) 0.043(3) 0.028(3) -0.009(2) 0.002(2) -0.003(2)
C30 0.029(3) 0.046(3) 0.033(3) -0.016(2) 0.003(2) -0.007(2)
C31 0.042(3) 0.067(4) 0.038(3) -0.019(3) 0.004(3) -0.027(3)
C32 0.057(4) 0.059(4) 0.046(3) -0.025(3) 0.005(3) -0.033(3)
C33 0.056(4) 0.039(3) 0.040(3) -0.013(3) 0.008(3) -0.020(3)
C34 0.036(3) 0.036(3) 0.026(2) -0.015(2) 0.012(2) -0.012(2)
C35 0.033(3) 0.028(3) 0.028(2) -0.008(2) 0.013(2) -0.008(2)
C36 0.041(3) 0.033(3) 0.044(3) -0.008(2) 0.011(3) -0.008(2)
C37 0.039(3) 0.043(3) 0.047(3) 0.002(3) 0.007(3) 0.000(3)
C38 0.026(3) 0.050(4) 0.047(3) -0.004(3) -0.001(2) -0.007(3)
C39 0.026(3) 0.039(3) 0.033(3) -0.008(2) 0.007(2) -0.009(2)
C40 0.029(3) 0.032(3) 0.031(3) -0.007(2) 0.000(2) -0.002(2)
C41 0.025(3) 0.044(3) 0.039(3) -0.013(2) 0.002(2) -0.008(2)
C42 0.020(3) 0.047(3) 0.048(3) -0.019(3) 0.005(2) -0.003(2)
C43 0.027(3) 0.032(3) 0.051(3) -0.018(2) 0.002(2) 0.000(2)
C44 0.024(3) 0.038(3) 0.035(3) -0.014(2) -0.006(2) -0.004(2)
C45 0.024(3) 0.034(3) 0.039(3) -0.017(2) -0.002(2) -0.003(2)
C46 0.036(3) 0.038(3) 0.064(4) -0.021(3) 0.009(3) -0.008(3)
C47 0.051(4) 0.034(3) 0.063(4) -0.018(3) 0.003(3) -0.012(3)
C48 0.048(3) 0.042(3) 0.046(3) -0.015(3) 0.006(3) -0.024(3)
C49 0.027(3) 0.043(3) 0.033(3) -0.015(2) 0.002(2) -0.012(2)
C50 0.023(3) 0.043(3) 0.027(2) -0.006(2) -0.003(2) -0.009(2)
C51 0.021(3) 0.054(4) 0.034(3) -0.002(2) -0.002(2) -0.008(2)
C52 0.024(3) 0.046(3) 0.044(3) -0.002(3) -0.002(2) 0.006(2)
C53 0.031(3) 0.038(3) 0.039(3) -0.001(2) -0.001(2) -0.006(2)
C54 0.024(2) 0.035(3) 0.027(2) -0.005(2) -0.0040(19) -0.004(2)
C55 0.026(3) 0.036(3) 0.027(2) -0.009(2) -0.002(2) -0.007(2)
C56 0.030(3) 0.038(3) 0.041(3) -0.009(2) 0.000(2) -0.005(2)
C57 0.037(3) 0.041(3) 0.043(3) -0.008(3) 0.003(2) -0.017(3)
C58 0.027(3) 0.047(3) 0.040(3) -0.008(3) 0.005(2) -0.012(2)
C59 0.023(3) 0.040(3) 0.033(3) -0.008(2) 0.001(2) -0.006(2)
C60 0.032(3) 0.104(6) 0.070(5) -0.038(4) 0.014(3) -0.030(4)
C61 0.033(3) 0.115(7) 0.060(4) -0.025(4) 0.017(3) -0.026(4)
C62 0.043(4) 0.145(9) 0.113(7) -0.064(7) 0.029(5) -0.035(5)
C63 0.059(5) 0.132(9) 0.155(9) -0.061(8) 0.061(6) -0.046(6)
C64 0.050(5) 0.145(9) 0.151(9) -0.082(7) 0.039(5) -0.059(5)
C65 0.061(5) 0.140(9) 0.129(8) -0.052(7) 0.046(5) -0.048(6)
C66 0.029(3) 0.054(4) 0.035(3) -0.015(3) 0.001(2) -0.013(3)
C67 0.031(3) 0.050(3) 0.034(3) -0.013(2) 0.004(2) -0.011(2)
C68 0.041(4) 0.072(5) 0.056(4) -0.029(3) 0.019(3) -0.026(3)
C69 0.052(4) 0.065(4) 0.058(4) -0.012(3) 0.014(3) -0.021(3)
C70 0.047(4) 0.062(4) 0.059(4) -0.018(3) 0.011(3) -0.022(3)
C71 0.039(3) 0.056(4) 0.053(4) -0.014(3) 0.002(3) -0.008(3)
C80 0.031(3) 0.068(4) 0.056(4) -0.035(3) -0.006(3) -0.004(3)
C81 0.032(3) 0.084(5) 0.077(5) -0.053(4) -0.004(3) -0.004(3)
C82 0.039(4) 0.082(5) 0.086(5) -0.053(5) -0.018(4) 0.014(4)
C83 0.046(4) 0.060(4) 0.071(5) -0.029(4) -0.020(3) 0.009(3)
C84 0.039(3) 0.049(4) 0.057(4) -0.030(3) -0.018(3) 0.006(3)
C85 0.046(4) 0.043(3) 0.053(4) -0.020(3) -0.020(3) -0.001(3)
C86 0.065(4) 0.037(3) 0.069(4) -0.016(3) -0.032(4) 0.002(3)
C87 0.074(5) 0.044(4) 0.058(4) -0.009(3) -0.025(4) -0.018(3)
C88 0.060(4) 0.044(4) 0.050(4) -0.012(3) -0.015(3) -0.010(3)
C89 0.043(3) 0.048(4) 0.038(3) -0.016(3) -0.006(3) -0.008(3)
C90 0.054(5) 0.302(15) 0.080(6) -0.110(8) 0.038(5) -0.082(7)
C91 0.079(7) 0.360(19) 0.103(8) -0.156(11) 0.046(6) -0.106(10)
C92 0.043(6) 0.347(19) 0.123(9) -0.169(12) 0.022(5) -0.046(8)
C93 0.034(5) 0.343(18) 0.122(8) -0.166(11) 0.003(5) 0.001(7)
C94 0.036(4) 0.236(12) 0.088(6) -0.123(8) -0.014(4) 0.017(6)
C95 0.051(5) 0.167(9) 0.087(6) -0.096(7) -0.028(4) 0.030(5)
C96 0.069(6) 0.151(10) 0.113(8) -0.106(8) -0.048(5) 0.056(6)
C97 0.130(10) 0.125(9) 0.127(10) -0.080(8) -0.054(8) 0.036(8)
C98 0.118(8) 0.085(7) 0.096(7) -0.042(5) -0.050(6) 0.023(6)
C99 0.074(6) 0.071(5) 0.084(6) -0.043(5) -0.027(4) 0.007(4)
C100 0.061(5) 0.268(14) 0.035(4) 0.021(6) -0.010(4) -0.084(7)
C101 0.068(6) 0.321(18) 0.047(5) 0.042(8) -0.013(5) -0.087(9)
C102 0.053(6) 0.307(18) 0.044(5) 0.046(8) -0.013(4) -0.069(8)
C103 0.045(5) 0.272(15) 0.052(5) 0.061(7) 0.000(4) -0.028(7)
C104 0.033(4) 0.187(10) 0.042(4) 0.055(5) 0.007(3) 0.002(5)
C105 0.058(5) 0.153(9) 0.048(4) 0.042(5) 0.015(4) 0.000(5)
C106 0.077(6) 0.141(10) 0.051(5) 0.035(5) 0.011(4) 0.005(6)
C107 0.093(7) 0.120(9) 0.065(6) 0.024(6) 0.019(5) 0.009(6)
C108 0.106(8) 0.117(8) 0.065(5) 0.025(5) 0.022(5) 0.001(7)
C109 0.071(5) 0.093(6) 0.054(4) 0.015(4) 0.010(4) -0.011(5)
C110 0.029(3) 0.053(4) 0.039(3) -0.002(3) -0.004(2) -0.012(3)
C111 0.027(3) 0.057(4) 0.056(4) -0.010(3) -0.008(3) -0.004(3)
C112 0.032(3) 0.066(4) 0.061(4) -0.011(3) -0.010(3) 0.004(3)
C113 0.042(4) 0.050(4) 0.055(4) -0.007(3) -0.011(3) -0.004(3)
C114 0.033(3) 0.043(3) 0.038(3) 0.002(2) -0.007(2) -0.005(2)
C115 0.041(3) 0.041(3) 0.045(3) -0.001(3) -0.012(3) -0.007(3)
C116 0.061(4) 0.046(4) 0.083(5) -0.009(4) -0.025(4) -0.009(3)
C117 0.065(5) 0.048(4) 0.091(6) -0.012(4) -0.025(4) -0.018(4)
C118 0.044(4) 0.068(5) 0.083(5) -0.008(4) -0.023(4) -0.021(3)
C119 0.035(3) 0.055(4) 0.057(4) -0.006(3) -0.012(3) -0.014(3)
N30 0.036(3) 0.038(3) 0.038(3) -0.005(2) 0.013(2) -0.009(2)
O31 0.056(3) 0.069(3) 0.053(3) -0.001(2) 0.031(2) 0.008(2)
O32 0.065(3) 0.052(3) 0.056(3) 0.012(2) 0.029(2) 0.014(2)
O33 0.030(2) 0.038(2) 0.040(2) -0.0047(17) 0.0089(16) -0.0079(16)
N40 0.040(6) 0.060(7) 0.047(6) 0.001(5) 0.008(5) -0.018(5)
O41 0.025(4) 0.049(5) 0.040(4) -0.026(4) 0.003(3) 0.007(3)
O42 0.068(6) 0.070(6) 0.044(5) -0.011(4) -0.007(4) -0.039(5)
O43 0.052(6) 0.071(7) 0.092(8) -0.031(6) 0.003(5) -0.025(5)
N60 0.025(5) 0.060(8) 0.036(6) -0.005(5) -0.004(4) -0.013(5)
O61 0.036(5) 0.043(6) 0.067(6) -0.001(4) -0.006(4) -0.007(4)
O62 0.039(6) 0.115(10) 0.075(7) -0.038(7) -0.003(5) -0.023(6)
O63 0.029(5) 0.088(7) 0.039(5) -0.008(5) -0.005(4) -0.010(5)
N60' 0.053(8) 0.079(10) 0.068(9) 0.018(7) -0.016(7) -0.022(7)
O61' 0.082(9) 0.039(6) 0.112(10) 0.020(6) -0.021(7) -0.029(6)
O62' 0.052(7) 0.105(10) 0.091(9) -0.002(8) -0.006(6) -0.055(7)
O63' 0.052(7) 0.106(10) 0.107(10) 0.027(8) -0.012(6) -0.039(7)
O19 0.107(6) 0.215(10) 0.081(5) -0.058(5) -0.006(4) -0.035(6)
O20 0.059(4) 0.079(4) 0.167(7) -0.013(4) 0.004(4) -0.008(3)

loop_
_atom_type_symbol
_atom_type_description
_atom_type_scat_dispersion_real
_atom_type_scat_dispersion_imag
_atom_type_scat_source
C C 0.0033 0.0016 'International Tables Vol C Tables 4.2.6.8 and 6.1.1.4'
H H 0.0000 0.0000 'International Tables Vol C Tables 4.2.6.8 and 6.1.1.4'
N N 0.0061 0.0033 'International Tables Vol C Tables 4.2.6.8 and 6.1.1.4'
O O 0.0106 0.0060 'International Tables Vol C Tables 4.2.6.8 and 6.1.1.4'
P P 0.1023 0.0942 'International Tables Vol C Tables 4.2.6.8 and 6.1.1.4'
Cu Cu 0.3201 1.2651 'International Tables Vol C Tables 4.2.6.8 and 6.1.1.4'

loop_
_geom_angle_atom_site_label_1
_geom_angle_atom_site_label_2
_geom_angle_atom_site_label_3
_geom_angle
_geom_angle_site_symmetry_1
_geom_angle_site_symmetry_3
_geom_angle_publ_flag
O2 Cu1 O6 94.44(15) . . ?
O2 Cu1 N1 169.08(17) . . ?
O6 Cu1 N1 92.87(18) . . ?
O2 Cu1 N2 90.48(17) . . ?
O6 Cu1 N2 165.76(16) . . ?
N1 Cu1 N2 80.56(19) . . ?
O2 Cu1 O7 89.84(14) . . ?
O6 Cu1 O7 93.28(14) . . ?
N1 Cu1 O7 97.82(16) . . ?
N2 Cu1 O7 100.10(16) . . ?
O9 Cu2 O1 93.75(16) . . ?
O9 Cu2 N3 94.04(18) . . ?
O1 Cu2 N3 169.29(18) . . ?
O9 Cu2 N4 169.49(16) . . ?
O1 Cu2 N4 93.17(17) . . ?
N3 Cu2 N4 80.19(19) . . ?
O4 Cu3 O3 94.45(15) . . ?
O4 Cu3 N5 90.38(17) . . ?
O3 Cu3 N5 168.25(17) . . ?
O4 Cu3 N6 164.49(17) . . ?
O3 Cu3 N6 92.43(17) . . ?
N5 Cu3 N6 80.41(19) . . ?
O4 Cu3 O8 92.59(14) . . ?
O3 Cu3 O8 98.29(14) . . ?
N5 Cu3 O8 92.18(16) . . ?
N6 Cu3 O8 100.16(16) . . ?
O9 Cu4 O5 89.71(16) . . ?
O9 Cu4 N8 98.71(17) . . ?
O5 Cu4 N8 171.57(17) . . ?
O9 Cu4 N7 160.46(17) . . ?
O5 Cu4 N7 91.91(18) . . ?
N8 Cu4 N7 80.32(18) . . ?
O15 Cu5 O11 93.34(17) . . ?
O15 Cu5 N9 170.1(2) . . ?
O11 Cu5 N9 93.7(2) . . ?
O15 Cu5 N10 90.89(19) . . ?
O11 Cu5 N10 167.23(19) . . ?
N9 Cu5 N10 80.8(2) . . ?
O15 Cu5 O16 90.02(15) . . ?
O11 Cu5 O16 93.27(17) . . ?
N9 Cu5 O16 96.51(17) . . ?
N10 Cu5 O16 98.77(17) . . ?
O18 Cu6 O14 91.9(2) . . ?
O18 Cu6 N11 95.8(4) . . ?
O14 Cu6 N11 167.2(3) . . ?
O18 Cu6 N12 172.7(2) . . ?
O14 Cu6 N12 92.1(3) . . ?
N11 Cu6 N12 81.3(4) . . ?
O13 Cu7 O10 93.24(17) . . ?
O13 Cu7 N16 166.36(19) . . ?
O10 Cu7 N16 91.66(19) . . ?
O13 Cu7 N15 92.66(18) . . ?
O10 Cu7 N15 167.41(19) . . ?
N16 Cu7 N15 80.2(2) . . ?
O13 Cu7 O17 96.31(16) . . ?
O10 Cu7 O17 90.19(15) . . ?
N16 Cu7 O17 96.39(18) . . ?
N15 Cu7 O17 100.20(16) . . ?
O18 Cu8 O12 90.8(2) . . ?
O18 Cu8 N13 95.5(4) . . ?
O12 Cu8 N13 173.7(4) . . ?
O18 Cu8 N14 159.3(2) . . ?
O12 Cu8 N14 92.3(3) . . ?
N13 Cu8 N14 82.1(4) . . ?
O5 P1 O6 111.9(2) . . ?
O5 P1 O4 112.3(2) . . ?
O6 P1 O4 110.4(2) . . ?
O5 P1 C1 106.1(2) . . ?
O6 P1 C1 108.7(2) . . ?
O4 P1 C1 107.1(2) . . ?
O1 P2 O2 113.4(2) . . ?
O1 P2 O3 111.9(2) . . ?
O2 P2 O3 110.4(2) . . ?
O1 P2 C7 104.8(2) . . ?
O2 P2 C7 107.6(2) . . ?
O3 P2 C7 108.4(2) . . ?
O12 P3 O11 112.3(3) . . ?
O12 P3 O10 111.5(3) . . ?
O11 P3 O10 111.3(2) . . ?
O12 P3 C60 108.4(4) . . ?
O11 P3 C60 106.0(4) . . ?
O10 P3 C60 107.1(3) . . ?
O14 P4 O13 111.2(2) . . ?
O14 P4 O15 113.3(2) . . ?
O13 P4 O15 111.0(2) . . ?
O14 P4 C66 105.6(3) . . ?
O13 P4 C66 107.7(3) . . ?
O15 P4 C66 107.7(3) . . ?
P2 O1 Cu2 131.7(2) . . ?
P2 O2 Cu1 125.1(2) . . ?
P2 O3 Cu3 128.0(2) . . ?
P1 O4 Cu3 126.4(2) . . ?
P1 O5 Cu4 130.3(2) . . ?
P1 O6 Cu1 130.8(2) . . ?
Cu4 O9 Cu2 119.90(19) . . ?
P3 O10 Cu7 125.5(2) . . ?
P3 O11 Cu5 129.9(3) . . ?
P3 O12 Cu8 128.0(3) . . ?
P4 O13 Cu7 130.0(2) . . ?
P4 O14 Cu6 137.4(3) . . ?
P4 O15 Cu5 124.4(2) . . ?
Cu8 O18 Cu6 119.6(3) . . ?
C20 N1 C24 119.2(5) . . ?
C20 N1 Cu1 125.2(4) . . ?
C24 N1 Cu1 115.6(4) . . ?
C29 N2 C25 119.1(5) . . ?
C29 N2 Cu1 126.0(4) . . ?
C25 N2 Cu1 114.6(4) . . ?
C30 N3 C34 119.1(5) . . ?
C30 N3 Cu2 124.7(4) . . ?
C34 N3 Cu2 116.0(4) . . ?
C39 N4 C35 118.4(5) . . ?
C39 N4 Cu2 126.4(4) . . ?
C35 N4 Cu2 115.2(4) . . ?
C40 N5 C44 118.8(5) . . ?
C40 N5 Cu3 125.5(4) . . ?
C44 N5 Cu3 115.5(4) . . ?
C49 N6 C45 118.8(5) . . ?
C49 N6 Cu3 126.3(4) . . ?
C45 N6 Cu3 114.8(4) . . ?
C50 N7 C54 119.0(5) . . ?
C50 N7 Cu4 125.4(4) . . ?
C54 N7 Cu4 115.5(4) . . ?
C59 N8 C55 118.3(5) . . ?
C59 N8 Cu4 125.6(4) . . ?
C55 N8 Cu4 115.9(4) . . ?
C80 N9 C84 119.2(6) . . ?
C80 N9 Cu5 125.8(5) . . ?
C84 N9 Cu5 115.0(5) . . ?
C89 N10 C85 118.6(6) . . ?
C89 N10 Cu5 126.5(4) . . ?
C85 N10 Cu5 114.8(5) . . ?
C90 N11 C94 121.6(9) . . ?
C90 N11 Cu6 124.7(10) . . ?
C94 N11 Cu6 113.3(8) . . ?
C99 N12 C95 117.8(10) . . ?
C99 N12 Cu6 126.1(6) . . ?
C95 N12 Cu6 116.1(9) . . ?
C100 N13 C104 123.6(9) . . ?
C100 N13 Cu8 124.0(9) . . ?
C104 N13 Cu8 112.4(8) . . ?
C105 N14 C109 122.6(11) . . ?
C105 N14 Cu8 112.3(9) . . ?
C109 N14 Cu8 125.2(6) . . ?
C110 N15 C114 117.9(5) . . ?
C110 N15 Cu7 126.5(5) . . ?
C114 N15 Cu7 115.5(4) . . ?
C115 N16 C119 118.5(6) . . ?
C115 N16 Cu7 115.9(4) . . ?
C119 N16 Cu7 125.5(5) . . ?
C6 C1 C2' 89.5(8) . . ?
C6 C1 C6' 116.5(8) . . ?
C2' C1 C6' 112.1(8) . . ?
C6 C1 C2 109.3(8) . . ?
C2' C1 C2 21.7(5) . . ?
C6' C1 C2 94.6(8) . . ?
C6 C1 P1 114.7(6) . . ?
C2' C1 P1 113.6(6) . . ?
C6' C1 P1 109.3(6) . . ?
C2 C1 P1 110.6(6) . . ?
C3 C2 C1 111.5(10) . . ?
C4 C3 C2 110.9(12) . . ?
C3 C4 C5 113.9(12) . . ?
C4 C5 C6 107.5(12) . . ?
C1 C6 C5 114.0(10) . . ?
C1 C2' C3' 110.9(10) . . ?
C4' C3' C2' 110.4(12) . . ?
C3' C4' C5' 113.5(12) . . ?
C4' C5' C6' 109.7(12) . . ?
C1 C6' C5' 110.1(10) . . ?
C8 C7 C12 108.9(4) . . ?
C8 C7 P2 112.4(4) . . ?
C12 C7 P2 114.2(4) . . ?
C9 C8 C7 110.6(5) . . ?
C8 C9 C10 110.7(5) . . ?
C11 C10 C9 111.6(5) . . ?
C10 C11 C12 111.4(5) . . ?
C11 C12 C7 109.7(5) . . ?
N1 C20 C21 122.0(6) . . ?
C22 C21 C20 119.1(7) . . ?
C21 C22 C23 119.7(6) . . ?
C24 C23 C22 118.5(6) . . ?
N1 C24 C23 121.5(6) . . ?
N1 C24 C25 114.3(5) . . ?
C23 C24 C25 124.2(6) . . ?
N2 C25 C26 121.0(6) . . ?
N2 C25 C24 114.8(5) . . ?
C26 C25 C24 124.1(6) . . ?
C27 C26 C25 118.9(6) . . ?
C28 C27 C26 120.1(6) . . ?
C27 C28 C29 118.6(6) . . ?
N2 C29 C28 122.3(6) . . ?
N3 C30 C31 122.9(6) . . ?
C32 C31 C30 118.2(6) . . ?
C31 C32 C33 120.5(6) . . ?
C34 C33 C32 118.2(6) . . ?
N3 C34 C33 121.2(6) . . ?
N3 C34 C35 114.5(5) . . ?
C33 C34 C35 124.3(6) . . ?
N4 C35 C36 121.8(6) . . ?
N4 C35 C34 113.9(5) . . ?
C36 C35 C34 124.2(5) . . ?
C35 C36 C37 118.8(6) . . ?
C38 C37 C36 119.0(6) . . ?
C39 C38 C37 119.4(6) . . ?
N4 C39 C38 122.4(6) . . ?
N5 C40 C41 122.4(5) . . ?
C42 C41 C40 119.2(6) . . ?
C41 C42 C43 119.2(5) . . ?
C42 C43 C44 119.3(6) . . ?
N5 C44 C43 121.1(5) . . ?
N5 C44 C45 114.5(5) . . ?
C43 C44 C45 124.5(5) . . ?
N6 C45 C46 121.4(5) . . ?
N6 C45 C44 114.6(5) . . ?
C46 C45 C44 124.0(5) . . ?
C47 C46 C45 119.4(6) . . ?
C46 C47 C48 119.3(6) . . ?
C49 C48 C47 118.8(6) . . ?
N6 C49 C48 122.4(5) . . ?
N7 C50 C51 122.0(6) . . ?
C52 C51 C50 119.2(6) . . ?
C51 C52 C53 119.4(6) . . ?
C52 C53 C54 118.6(6) . . ?
N7 C54 C53 121.7(5) . . ?
N7 C54 C55 114.5(5) . . ?
C53 C54 C55 123.7(5) . . ?
N8 C55 C56 122.5(5) . . ?
N8 C55 C54 113.7(5) . . ?
C56 C55 C54 123.7(5) . . ?
C55 C56 C57 118.3(6) . . ?
C58 C57 C56 119.6(6) . . ?
C57 C58 C59 118.8(6) . . ?
N8 C59 C58 122.5(5) . . ?
C65 C60 C61 110.7(8) . . ?
C65 C60 P3 115.9(7) . . ?
C61 C60 P3 111.5(5) . . ?
C60 C61 C62 110.3(7) . . ?
C63 C62 C61 110.1(10) . . ?
C62 C63 C64 112.7(9) . . ?
C63 C64 C65 108.6(9) . . ?
C60 C65 C64 109.3(9) . . ?
C71 C66 C67 110.9(5) . . ?
C71 C66 P4 111.9(4) . . ?
C67 C66 P4 114.1(4) . . ?
C68 C67 C66 110.4(5) . . ?
C69 C68 C67 111.9(6) . . ?
C68 C69 C70 111.7(6) . . ?
C69 C70 C71 110.1(6) . . ?
C66 C71 C70 110.9(6) . . ?
N9 C80 C81 121.8(8) . . ?
C82 C81 C80 119.2(8) . . ?
C83 C82 C81 120.0(7) . . ?
C82 C83 C84 118.5(8) . . ?
N9 C84 C83 121.3(7) . . ?
N9 C84 C85 114.9(6) . . ?
C83 C84 C85 123.8(7) . . ?
N10 C85 C86 121.0(7) . . ?
N10 C85 C84 114.5(6) . . ?
C86 C85 C84 124.5(7) . . ?
C87 C86 C85 119.5(7) . . ?
C88 C87 C86 119.3(7) . . ?
C89 C88 C87 118.3(8) . . ?
N10 C89 C88 123.4(7) . . ?
N11 C90 C91 120.0(16) . . ?
C92 C91 C90 116.7(16) . . ?
C93 C92 C91 122.3(11) . . ?
C92 C93 C94 119.7(17) . . ?
N11 C94 C93 119.6(15) . . ?
N11 C94 C95 116.4(8) . . ?
C93 C94 C95 124.0(14) . . ?
N12 C95 C96 120.7(13) . . ?
N12 C95 C94 112.6(11) . . ?
C96 C95 C94 126.6(10) . . ?
C97 C96 C95 117.4(10) . . ?
C98 C97 C96 122.0(14) . . ?
C97 C98 C99 118.3(15) . . ?
N12 C99 C98 123.9(10) . . ?
N13 C100 C101 120.2(16) . . ?
C102 C101 C100 118.6(16) . . ?
C101 C102 C103 122.8(11) . . ?
C102 C103 C104 118.0(15) . . ?
N13 C104 C103 116.7(14) . . ?
N13 C104 C105 115.7(8) . . ?
C103 C104 C105 127.6(13) . . ?
N14 C105 C104 117.6(11) . . ?
N14 C105 C106 120.7(13) . . ?
C104 C105 C106 121.7(10) . . ?
C107 C106 C105 115.1(11) . . ?
C106 C107 C108 124.4(13) . . ?
C107 C108 C109 117.7(14) . . ?
N14 C109 C108 119.4(11) . . ?
N15 C110 C111 122.3(6) . . ?
C112 C111 C110 119.3(6) . . ?
C111 C112 C113 119.1(7) . . ?
C112 C113 C114 118.7(7) . . ?
N15 C114 C113 122.6(6) . . ?
N15 C114 C115 113.8(5) . . ?
C113 C114 C115 123.6(6) . . ?
N16 C115 C116 121.5(6) . . ?
N16 C115 C114 114.5(6) . . ?
C116 C115 C114 124.0(6) . . ?
C117 C116 C115 119.1(8) . . ?
C116 C117 C118 119.5(8) . . ?
C119 C118 C117 118.8(7) . . ?
N16 C119 C118 122.5(7) . . ?
O31 N30 O33 119.7(5) . . ?
O31 N30 O32 120.3(5) . . ?
O33 N30 O32 120.0(5) . . ?
O42 N40 O43 117.0(10) . . ?
O42 N40 O41 122.5(10) . . ?
O43 N40 O41 120.4(10) . . ?
O51 N50 O52 117.4(10) . . ?
O51 N50 O53 125.3(11) . . ?
O52 N50 O53 117.2(10) . . ?
O51' N50' O52' 117(3) . . ?
O51' N50' O53' 113(2) . . ?
O52' N50' O53' 127(3) . . ?
O61 N60 O62 118.0(10) . . ?
O61 N60 O63 120.2(9) . . ?
O62 N60 O63 121.8(11) . . ?
O61' N60' O62' 117.8(13) . . ?
O61' N60' O63' 120.7(12) . . ?
O62' N60' O63' 121.5(13) . . ?
O73 N70 O72 122.6(11) . . ?
O73 N70 O71 119.2(11) . . ?
O72 N70 O71 117.4(10) . . ?
O73' N70' O72' 121(2) . . ?
O73' N70' O71' 122(2) . . ?
O72' N70' O71' 115(2) . . ?
O81 N80 O82 125.3(13) . . ?
O81 N80 O83 121.7(13) . . ?
O82 N80 O83 112.9(12) . . ?
O81' N80' O82' 118(2) . . ?
O81' N80' O83' 116(2) . . ?
O82' N80' O83' 116(2) . . ?

loop_
_geom_bond_atom_site_label_1
_geom_bond_atom_site_label_2
_geom_bond_distance
_geom_bond_site_symmetry_2
_geom_bond_publ_flag
Cu1 O2 1.937(4) . ?
Cu1 O6 1.948(4) . ?
Cu1 N1 2.001(5) . ?
Cu1 N2 2.016(4) . ?
Cu1 O7 2.390(4) . ?
Cu2 O9 1.925(4) . ?
Cu2 O1 1.933(4) . ?
Cu2 N3 1.997(5) . ?
Cu2 N4 2.022(5) . ?
Cu3 O4 1.952(4) . ?
Cu3 O3 1.958(3) . ?
Cu3 N5 2.000(4) . ?
Cu3 N6 2.011(5) . ?
Cu3 O8 2.258(4) . ?
Cu4 O9 1.886(4) . ?
Cu4 O5 1.923(4) . ?
Cu4 N8 2.011(5) . ?
Cu4 N7 2.016(5) . ?
Cu5 O15 1.933(4) . ?
Cu5 O11 1.953(5) . ?
Cu5 N9 2.004(5) . ?
Cu5 N10 2.013(6) . ?
Cu5 O16 2.397(4) . ?
Cu6 O18 1.897(7) . ?
Cu6 O14 1.928(4) . ?
Cu6 N11 2.002(7) . ?
Cu6 N12 2.015(9) . ?
Cu7 O13 1.944(4) . ?
Cu7 O10 1.963(4) . ?
Cu7 N16 1.993(5) . ?
Cu7 N15 2.019(5) . ?
Cu7 O17 2.262(4) . ?
Cu8 O18 1.896(7) . ?
Cu8 O12 1.933(5) . ?
Cu8 N13 1.988(7) . ?
Cu8 N14 2.041(9) . ?
P1 O5 1.522(4) . ?
P1 O6 1.538(4) . ?
P1 O4 1.539(4) . ?
P1 C1 1.811(6) . ?
P2 O1 1.518(4) . ?
P2 O2 1.538(4) . ?
P2 O3 1.543(4) . ?
P2 C7 1.814(5) . ?
P3 O12 1.514(5) . ?
P3 O11 1.522(5) . ?
P3 O10 1.538(4) . ?
P3 C60 1.801(7) . ?
P4 O14 1.508(4) . ?
P4 O13 1.539(5) . ?
P4 O15 1.546(4) . ?
P4 C66 1.812(6) . ?
N1 C20 1.340(8) . ?
N1 C24 1.346(8) . ?
N2 C29 1.336(8) . ?
N2 C25 1.350(7) . ?
N3 C30 1.341(7) . ?
N3 C34 1.347(8) . ?
N4 C39 1.343(7) . ?
N4 C35 1.356(7) . ?
N5 C40 1.333(7) . ?
N5 C44 1.347(7) . ?
N6 C49 1.340(7) . ?
N6 C45 1.353(7) . ?
N7 C50 1.341(7) . ?
N7 C54 1.343(7) . ?
N8 C59 1.335(7) . ?
N8 C55 1.349(7) . ?
N9 C80 1.327(9) . ?
N9 C84 1.355(9) . ?
N10 C89 1.333(9) . ?
N10 C85 1.359(8) . ?
N11 C90 1.309(17) . ?
N11 C94 1.374(17) . ?
N12 C99 1.332(13) . ?
N12 C95 1.350(10) . ?
N13 C100 1.319(16) . ?
N13 C104 1.381(15) . ?
N14 C105 1.313(11) . ?
N14 C109 1.318(13) . ?
N15 C110 1.337(8) . ?
N15 C114 1.342(8) . ?
N16 C115 1.344(8) . ?
N16 C119 1.346(8) . ?
C1 C6 1.483(13) . ?
C1 C2' 1.502(14) . ?
C1 C6' 1.522(14) . ?
C1 C2 1.597(14) . ?
C2 C3 1.555(19) . ?
C3 C4 1.487(19) . ?
C4 C5 1.52(2) . ?
C5 C6 1.551(18) . ?
C2' C3' 1.540(19) . ?
C3' C4' 1.50(2) . ?
C4' C5' 1.51(2) . ?
C5' C6' 1.53(2) . ?
C7 C8 1.535(7) . ?
C7 C12 1.540(7) . ?
C8 C9 1.525(8) . ?
C9 C10 1.525(9) . ?
C10 C11 1.516(9) . ?
C11 C12 1.527(8) . ?
C20 C21 1.373(9) . ?
C21 C22 1.364(11) . ?
C22 C23 1.390(10) . ?
C23 C24 1.379(9) . ?
C24 C25 1.475(9) . ?
C25 C26 1.396(9) . ?
C26 C27 1.370(10) . ?
C27 C28 1.368(9) . ?
C28 C29 1.386(8) . ?
C30 C31 1.367(9) . ?
C31 C32 1.365(10) . ?
C32 C33 1.392(10) . ?
C33 C34 1.387(8) . ?
C34 C35 1.477(8) . ?
C35 C36 1.382(8) . ?
C36 C37 1.385(10) . ?
C37 C38 1.383(10) . ?
C38 C39 1.366(9) . ?
C40 C41 1.381(8) . ?
C41 C42 1.368(9) . ?
C42 C43 1.372(9) . ?
C43 C44 1.395(8) . ?
C44 C45 1.466(8) . ?
C45 C46 1.385(9) . ?
C46 C47 1.376(10) . ?
C47 C48 1.382(10) . ?
C48 C49 1.381(9) . ?
C50 C51 1.382(8) . ?
C51 C52 1.369(9) . ?
C52 C53 1.387(9) . ?
C53 C54 1.389(8) . ?
C54 C55 1.497(8) . ?
C55 C56 1.374(8) . ?
C56 C57 1.386(9) . ?
C57 C58 1.371(9) . ?
C58 C59 1.379(9) . ?
C60 C65 1.423(14) . ?
C60 C61 1.539(10) . ?
C61 C62 1.545(11) . ?
C62 C63 1.387(15) . ?
C63 C64 1.552(14) . ?
C64 C65 1.585(13) . ?
C66 C71 1.492(10) . ?
C66 C67 1.540(8) . ?
C67 C68 1.522(9) . ?
C68 C69 1.488(10) . ?
C69 C70 1.526(10) . ?
C70 C71 1.538(10) . ?
C80 C81 1.386(10) . ?
C81 C82 1.368(13) . ?
C82 C83 1.366(12) . ?
C83 C84 1.398(9) . ?
C84 C85 1.469(11) . ?
C85 C86 1.385(10) . ?
C86 C87 1.383(12) . ?
C87 C88 1.381(11) . ?
C88 C89 1.377(10) . ?
C90 C91 1.441(15) . ?
C91 C92 1.39(3) . ?
C92 C93 1.31(2) . ?
C93 C94 1.396(13) . ?
C94 C95 1.483(19) . ?
C95 C96 1.411(18) . ?
C96 C97 1.36(2) . ?
C97 C98 1.325(17) . ?
C98 C99 1.359(14) . ?
C100 C101 1.395(14) . ?
C101 C102 1.33(2) . ?
C102 C103 1.40(2) . ?
C103 C104 1.419(13) . ?
C104 C105 1.439(18) . ?
C105 C106 1.439(16) . ?
C106 C107 1.328(17) . ?
C107 C108 1.358(16) . ?
C108 C109 1.396(15) . ?
C110 C111 1.393(9) . ?
C111 C112 1.362(10) . ?
C112 C113 1.379(10) . ?
C113 C114 1.386(9) . ?
C114 C115 1.485(9) . ?
C115 C116 1.381(10) . ?
C116 C117 1.372(11) . ?
C117 C118 1.376(12) . ?
C118 C119 1.364(11) . ?
N30 O31 1.234(6) . ?
N30 O33 1.235(6) . ?
N30 O32 1.256(6) . ?
N40 O42 1.240(10) . ?
N40 O43 1.265(11) . ?
N40 O41 1.299(10) . ?
N50 O51 1.151(10) . ?
N50 O52 1.228(10) . ?
N50 O53 1.313(10) . ?
N50' O51' 1.237(15) . ?
N50' O52' 1.240(15) . ?
N50' O53' 1.253(15) . ?
N60 O61 1.241(11) . ?
N60 O62 1.245(11) . ?
N60 O63 1.249(10) . ?
N60' O61' 1.231(12) . ?
N60' O62' 1.256(11) . ?
N60' O63' 1.261(12) . ?
N70 O73 1.145(10) . ?
N70 O72 1.193(10) . ?
N70 O71 1.322(10) . ?
N70' O73' 1.195(14) . ?
N70' O72' 1.254(14) . ?
N70' O71' 1.255(14) . ?
N80 O81 1.223(11) . ?
N80 O82 1.233(12) . ?
N80 O83 1.278(12) . ?
N80' O81' 1.236(14) . ?
N80' O82' 1.239(15) . ?
N80' O83' 1.261(15) . ?
O21 O21' 1.10(3) . ?
O24 O24' 0.97(3) . ?
O25' O25" 0.85(2) . ?
